data_2200600
loop_
_publ_author_name
'Jovanovic, Jovan'
'Sch\"urmann, Markus'
'Preut, Hans'
'Spiteller, Michael'

_publ_section_title
;
 Second modification of
 (<i>E</i>)-2,3,2',3'-tetrahydro-[1,1']biindenylidene
;
_journal_issue 11
_journal_name_full 'Acta Crystallographica Section E'
_journal_page_first o1100
_journal_page_last o1101
_journal_paper_doi 10.1107/S1600536801017767
_journal_volume 57
_journal_year 2001
_chemical_formula_iupac 'C18 H16'
_chemical_formula_moiety 'C18 H16'
_chemical_formula_sum 'C18 H16'
_chemical_formula_weight 232.31
_chemical_name_systematic
;
 ?
;
_space_group_IT_number 15
_symmetry_cell_setting monoclinic
_symmetry_space_group_name_Hall '-C 2yc'
_symmetry_space_group_name_H-M 'C 1 2/c 1'
_audit_creation_method SHELXL-97
_cell_angle_alpha 90.00
_cell_angle_beta 96.860(6)
_cell_angle_gamma 90.00
_cell_formula_units_Z 8
_cell_length_a 43.717(5)
_cell_length_b 8.0751(10)
_cell_length_c 7.2651(12)
_cell_measurement_reflns_used 7904
_cell_measurement_temperature 291.0(10)
_cell_measurement_theta_max 27.48
_cell_measurement_theta_min 3.45
_cell_volume 2546.4(6)
_computing_cell_refinement
;
DENZO and SCALEPACK (Otwinowski & Minor, 1997)
;
_computing_data_collection 'COLLECT (Nonius, 1998)'
_computing_data_reduction
;
DENZO and SCALEPACK
;
_computing_molecular_graphics 'SHELXTL-Plus (Sheldrick, 1991)'
_computing_publication_material
;
SHELXL97, PARST95 (Nardelli, 1995) and PLATON (Spek, 2001)
;
_computing_structure_refinement 'SHELXL97 (Sheldrick, 1997)'
_computing_structure_solution 'SHELXS97 (Sheldrick, 1990)'
_diffrn_ambient_temperature 291.0(10)
_diffrn_detector_area_resol_mean '19 vertical, 18 horizontal'
_diffrn_measured_fraction_theta_full .964
_diffrn_measured_fraction_theta_max .964
_diffrn_measurement_device_type 'Nonius KappaCCD'
_diffrn_measurement_method
;
588 frames via \w-rotation (\D\w=0.5%) and two times
20 s perframe (three sets at different \k-angles)
;
_diffrn_radiation_monochromator graphite
_diffrn_radiation_source 'fine-focus sealed tube'
_diffrn_radiation_type MoK\a
_diffrn_radiation_wavelength .71073
_diffrn_reflns_av_R_equivalents .024
_diffrn_reflns_av_sigmaI/netI .2294
_diffrn_reflns_limit_h_max 55
_diffrn_reflns_limit_h_min -55
_diffrn_reflns_limit_k_max 10
_diffrn_reflns_limit_k_min -10
_diffrn_reflns_limit_l_max 9
_diffrn_reflns_limit_l_min -9
_diffrn_reflns_number 2826
_diffrn_reflns_theta_full 27.48
_diffrn_reflns_theta_max 27.48
_diffrn_reflns_theta_min 3.45
_diffrn_standards_decay_% 0
_diffrn_standards_number 0
_exptl_absorpt_coefficient_mu .068
_exptl_absorpt_correction_type none
_exptl_crystal_colour 'light yellow'
_exptl_crystal_density_diffrn 1.212
_exptl_crystal_density_meas ?
_exptl_crystal_density_method 'not measured'
_exptl_crystal_description plate
_exptl_crystal_F_000 992
_exptl_crystal_size_max .50
_exptl_crystal_size_mid .20
_exptl_crystal_size_min .08
_refine_diff_density_max .149
_refine_diff_density_min -.136
_refine_ls_extinction_method none
_refine_ls_goodness_of_fit_ref .832
_refine_ls_hydrogen_treatment constr
_refine_ls_matrix_type full
_refine_ls_number_parameters 163
_refine_ls_number_reflns 2826
_refine_ls_number_restraints 0
_refine_ls_restrained_S_all .832
_refine_ls_R_factor_all .2648
_refine_ls_R_factor_gt .0500
_refine_ls_shift/su_max <0.001
_refine_ls_shift/su_mean .000
_refine_ls_structure_factor_coef Fsqd
_refine_ls_weighting_details 'calc w = 1/[\s^2^(Fo^2^)+(0.0150P)^2^] where P = (Fo^2^+2Fc^2^)/3'
_refine_ls_weighting_scheme calc
_refine_ls_wR_factor_ref .0968
_reflns_number_gt 780
_reflns_number_total 2826
_reflns_threshold_expression I>\s(I)
_cod_data_source_file bt6089.cif
_cod_data_source_block I
_cod_depositor_comments
;
The following automatic conversions were performed:

'_exptl_crystal_density_meas' value 'not measured' was changed to '?'
- the value is perceived as not measured.

Automatic conversion script
Id: cif_fix_values 3008 2015-01-20 13:52:24Z robertas 
;
_cod_original_sg_symbol_H-M 'C 2/c'
_cod_database_code 2200600
_cod_database_fobs_code 2200600

loop_
_symmetry_equiv_pos_as_xyz
'x, y, z'
'-x, y, -z+1/2'
'x+1/2, y+1/2, z'
'-x+1/2, y+1/2, -z+1/2'
'-x, -y, -z'
'x, -y, z-1/2'
'-x+1/2, -y+1/2, -z'
'x+1/2, -y+1/2, z-1/2'

loop_
_atom_site_label
_atom_site_fract_x
_atom_site_fract_y
_atom_site_fract_z
_atom_site_U_iso_or_equiv
_atom_site_adp_type
_atom_site_calc_flag
_atom_site_refinement_flags
_atom_site_occupancy
_atom_site_disorder_assembly
_atom_site_disorder_group
_atom_site_type_symbol
C11 .01521(4) 1.0118(3) .0133(3) .0502(8) Uani d . 1 . . C
C12 .03039(5) 1.1832(3) .0262(3) .0583(7) Uani d . 1 . . C
H12A .0241 1.2451 .1297 .070 Uiso calc R 1 . . H
H12B .0247 1.2455 -.0869 .070 Uiso calc R 1 . . H
C13 .06565(5) 1.1502(3) .0552(3) .0652(8) Uani d . 1 . . C
H13A .0755 1.1982 -.0450 .078 Uiso calc R 1 . . H
H13B .0749 1.1972 .1716 .078 Uiso calc R 1 . . H
C14 .06890(7) .9662(4) .0569(3) .0543(7) Uani d . 1 . . C
C15 .09603(6) .8768(4) .0803(3) .0659(8) Uani d . 1 . . C
H15 .1149 .9315 .0975 .079 Uiso calc R 1 . . H
C16 .09508(7) .7075(4) .0783(3) .0729(9) Uani d . 1 . . C
H16 .1133 .6469 .0920 .087 Uiso calc R 1 . . H
C17 .06692(8) .6265(3) .0558(3) .0747(9) Uani d . 1 . . C
H17 .0663 .5114 .0562 .090 Uiso calc R 1 . . H
C18 .03965(6) .7159(4) .0327(3) .0647(8) Uani d . 1 . . C
H18 .0209 .6602 .0170 .078 Uiso calc R 1 . . H
C19 .04016(6) .8894(4) .0329(3) .0523(7) Uani d . 1 . . C
C21 .23499(4) .7659(3) .4731(3) .0479(7) Uani d . 1 . . C
C22 .22266(5) .8502(3) .2909(3) .0660(8) Uani d . 1 . . C
H22A .2276 .7850 .1862 .079 Uiso calc R 1 . . H
H22B .2317 .9594 .2835 .079 Uiso calc R 1 . . H
C23 .18768(5) .8634(3) .2900(3) .0747(9) Uani d . 1 . . C
H23A .1812 .9784 .2867 .090 Uiso calc R 1 . . H
H23B .1770 .8065 .1834 .090 Uiso calc R 1 . . H
C24 .18113(6) .7826(3) .4661(3) .0554(7) Uani d . 1 . . C
C25 .15281(6) .7589(3) .5273(4) .0646(8) Uani d . 1 . . C
H25 .1350 .7944 .4554 .077 Uiso calc R 1 . . H
C26 .15098(6) .6829(3) .6943(4) .0696(9) Uani d . 1 . . C
H26 .1319 .6672 .7363 .084 Uiso calc R 1 . . H
C27 .17765(7) .6294(3) .8006(4) .0693(8) Uani d . 1 . . C
H27 .1763 .5782 .9140 .083 Uiso calc R 1 . . H
C28 .20603(6) .6511(3) .7400(4) .0654(8) Uani d . 1 . . C
H28 .2237 .6147 .8123 .078 Uiso calc R 1 . . H
C29 .20818(5) .7280(3) .5700(4) .0503(7) Uani d . 1 . . C

loop_
_atom_site_aniso_label
_atom_site_aniso_U_11
_atom_site_aniso_U_22
_atom_site_aniso_U_33
_atom_site_aniso_U_12
_atom_site_aniso_U_13
_atom_site_aniso_U_23
C11 .0607(17) .049(2) .0410(16) -.001(2) .0078(17) .0024(13)
C12 .0649(17) .055(2) .0553(18) -.0024(16) .0080(13) -.0018(14)
C13 .0549(18) .076(3) .0639(18) -.0048(17) .0035(13) .0008(18)
C14 .064(2) .047(2) .0511(18) .001(2) .0033(14) .0048(16)
C15 .058(2) .066(3) .072(2) .004(2) .0035(14) .0076(19)
C16 .070(2) .072(3) .077(2) .016(2) .0081(16) .007(2)
C17 .081(2) .064(2) .079(2) .009(2) .0098(18) .0040(18)
C18 .064(2) .060(3) .0684(19) .0015(19) .0018(14) -.0026(18)
C19 .058(2) .051(2) .0471(17) -.0016(19) .0044(13) .0029(16)
C21 .0511(15) .0443(19) .0471(16) .0024(16) .0012(16) .0030(13)
C22 .0564(17) .079(2) .0616(18) .0040(15) .0014(13) .0128(17)
C23 .0586(18) .097(3) .067(2) .0119(16) .0029(15) .0120(18)
C24 .0479(17) .063(2) .0550(18) -.0011(16) .0049(15) -.0026(16)
C25 .056(2) .069(2) .068(2) .0046(15) .0035(16) -.0064(18)
C26 .064(2) .066(2) .082(2) -.0056(17) .0215(18) -.0120(19)
C27 .072(2) .064(2) .072(2) .0015(18) .0101(19) .0111(16)
C28 .0554(19) .072(2) .069(2) .0015(16) .0087(15) .0071(18)
C29 .0506(17) .047(2) .0529(18) .0009(15) .0026(16) -.0027(15)

loop_
_atom_type_symbol
_atom_type_description
_atom_type_scat_dispersion_real
_atom_type_scat_dispersion_imag
_atom_type_scat_source
C C .0033 .0016 'International Tables Vol C Tables 4.2.6.8 and 6.1.1.4'
H H .0000 .0000 'International Tables Vol C Tables 4.2.6.8 and 6.1.1.4'

loop_
_geom_angle_atom_site_label_1
_geom_angle_atom_site_label_2
_geom_angle_atom_site_label_3
_geom_angle_site_symmetry_1
_geom_angle
C11 C11 C19 5_575 129.3(3)
C11 C11 C12 5_575 123.7(3)
C19 C11 C12 . 106.94(19)
C11 C12 C13 . 105.60(19)
C11 C12 H12A . 110.6
C13 C12 H12A . 110.6
C11 C12 H12B . 110.6
C13 C12 H12B . 110.6
H12A C12 H12B . 108.8
C14 C13 C12 . 105.3(2)
C14 C13 H13A . 110.7
C12 C13 H13A . 110.7
C14 C13 H13B . 110.7
C12 C13 H13B . 110.7
H13A C13 H13B . 108.8
C15 C14 C19 . 122.0(3)
C15 C14 C13 . 126.9(3)
C19 C14 C13 . 111.0(3)
C16 C15 C14 . 119.8(3)
C16 C15 H15 . 120.1
C14 C15 H15 . 120.1
C15 C16 C17 . 119.9(3)
C15 C16 H16 . 120.0
C17 C16 H16 . 120.0
C16 C17 C18 . 120.5(3)
C16 C17 H17 . 119.8
C18 C17 H17 . 119.8
C17 C18 C19 . 120.5(2)
C17 C18 H18 . 119.8
C19 C18 H18 . 119.8
C14 C19 C18 . 117.3(2)
C14 C19 C11 . 111.1(3)
C18 C19 C11 . 131.5(3)
C21 C21 C29 7_566 128.7(3)
C21 C21 C22 7_566 124.5(3)
C29 C21 C22 . 106.78(18)
C21 C22 C23 . 106.46(17)
C21 C22 H22A . 110.4
C23 C22 H22A . 110.4
C21 C22 H22B . 110.4
C23 C22 H22B . 110.4
H22A C22 H22B . 108.6
C24 C23 C22 . 105.02(18)
C24 C23 H23A . 110.7
C22 C23 H23A . 110.7
C24 C23 H23B . 110.7
C22 C23 H23B . 110.7
H23A C23 H23B . 108.8
C25 C24 C29 . 121.2(2)
C25 C24 C23 . 127.5(2)
C29 C24 C23 . 111.4(2)
C26 C25 C24 . 119.8(2)
C26 C25 H25 . 120.1
C24 C25 H25 . 120.1
C25 C26 C27 . 119.8(2)
C25 C26 H26 . 120.1
C27 C26 H26 . 120.1
C28 C27 C26 . 120.8(2)
C28 C27 H27 . 119.6
C26 C27 H27 . 119.6
C27 C28 C29 . 119.9(2)
C27 C28 H28 . 120.1
C29 C28 H28 . 120.1
C28 C29 C24 . 118.5(2)
C28 C29 C21 . 131.2(2)
C24 C29 C21 . 110.3(2)

loop_
_geom_bond_atom_site_label_1
_geom_bond_atom_site_label_2
_geom_bond_site_symmetry_2
_geom_bond_distance
_geom_bond_publ_flag
C11 C11 5_575 1.335(4) ?
C11 C19 . 1.466(3) ?
C11 C12 . 1.532(3) ?
C12 C13 . 1.553(3) ?
C12 H12A . .9700 ?
C12 H12B . .9700 ?
C13 C14 . 1.492(3) ?
C13 H13A . .9700 ?
C13 H13B . .9700 ?
C14 C15 . 1.382(3) ?
C14 C19 . 1.394(3) ?
C15 C16 . 1.368(3) ?
C15 H15 . .9300 ?
C16 C17 . 1.386(3) ?
C16 H16 . .9300 ?
C17 C18 . 1.386(3) ?
C17 H17 . .9300 ?
C18 C19 . 1.401(3) ?
C18 H18 . .9300 ?
C21 C21 7_566 1.349(4) ?
C21 C29 . 1.470(3) ?
C21 C22 . 1.528(3) ?
C22 C23 . 1.532(2) ?
C22 H22A . .9700 ?
C22 H22B . .9700 ?
C23 C24 . 1.494(3) ?
C23 H23A . .9700 ?
C23 H23B . .9700 ?
C24 C25 . 1.378(3) ?
C24 C29 . 1.396(3) ?
C25 C26 . 1.371(3) ?
C25 H25 . .9300 ?
C26 C27 . 1.389(3) ?
C26 H26 . .9300 ?
C27 C28 . 1.376(3) ?
C27 H27 . .9300 ?
C28 C29 . 1.396(3) ?
C28 H28 . .9300 ?

loop_
_geom_torsion_atom_site_label_1
_geom_torsion_atom_site_label_2
_geom_torsion_atom_site_label_3
_geom_torsion_atom_site_label_4
_geom_torsion_site_symmetry_1
_geom_torsion
C11 C11 C12 C13 5_575 -179.5(3)
C19 C11 C12 C13 . -.2(2)
C11 C12 C13 C14 . .1(2)
C12 C13 C14 C15 . -179.4(2)
C12 C13 C14 C19 . -.1(3)
C19 C14 C15 C16 . .7(4)
C13 C14 C15 C16 . -179.9(2)
C14 C15 C16 C17 . -1.1(4)
C15 C16 C17 C18 . .9(4)
C16 C17 C18 C19 . -.4(4)
C15 C14 C19 C18 . -.2(4)
C13 C14 C19 C18 . -179.6(2)
C15 C14 C19 C11 . 179.3(2)
C13 C14 C19 C11 . -.1(3)
C17 C18 C19 C14 . .0(4)
C17 C18 C19 C11 . -179.4(2)
C11 C11 C19 C14 5_575 179.4(3)
C12 C11 C19 C14 . .2(3)
C11 C11 C19 C18 5_575 -1.1(5)
C12 C11 C19 C18 . 179.6(2)
C21 C21 C22 C23 7_566 -179.0(3)
C29 C21 C22 C23 . 1.6(2)
C21 C22 C23 C24 . -1.7(2)
C22 C23 C24 C25 . -178.1(2)
C22 C23 C24 C29 . 1.3(3)
C29 C24 C25 C26 . 1.1(4)
C23 C24 C25 C26 . -179.5(3)
C24 C25 C26 C27 . -.4(4)
C25 C26 C27 C28 . -.2(4)
C26 C27 C28 C29 . .1(4)
C27 C28 C29 C24 . .7(3)
C27 C28 C29 C21 . -179.8(2)
C25 C24 C29 C28 . -1.3(3)
C23 C24 C29 C28 . 179.3(2)
C25 C24 C29 C21 . 179.1(2)
C23 C24 C29 C21 . -.4(3)
C21 C21 C29 C28 7_566 .2(5)
C22 C21 C29 C28 . 179.6(2)
C21 C21 C29 C24 7_566 179.8(3)
C22 C21 C29 C24 . -.8(2)
